data_7110982
loop_
_publ_author_name
'Antolini, Floria'
'Hitchcock, Peter B.'
'Lappert, Michael F.'
'Merle, Philippe'

_publ_section_title
;
 Unusual alkali metal \a- or \b-phenyl(trimethylsilyl)amides
;
_journal_issue 14
_journal_name_full 'Chemical Communications'
_journal_page_first 1301
_journal_paper_doi 10.1039/b003169k
_journal_year 2000
_chemical_compound_source 'synthesis as described'
_chemical_formula_moiety 'C9 H14 Li1 N1 Si1'
_chemical_formula_structural 'C9 H14 N LI SI'
_chemical_formula_sum 'C36 H56 Li4 N4 Si4'
_chemical_formula_weight 684.97
_chemical_name_systematic
;
 ?
;
_space_group_IT_number 2
_symmetry_cell_setting triclinic
_symmetry_Int_Tables_number 2
_symmetry_space_group_name_Hall '-P 1'
_symmetry_space_group_name_H-M 'P -1'
_atom_sites_solution_hydrogens geom
_atom_sites_solution_primary direct
_atom_sites_solution_secondary difmap
_audit_conform_dict_location ftp://ftp.iucr.org/cifdics/cif_core2.1beta.dic
_audit_conform_dict_name cif_core.dic
_audit_conform_dict_version 2.1beta3
_audit_creation_date 1999-05-09T13:50:08-00:00
_audit_creation_method 'WinGX routine CIF_UPDATE'
_cell_angle_alpha 99.82(3)
_cell_angle_beta 91.76(3)
_cell_angle_gamma 113.16(3)
_cell_formula_units_Z 2
_cell_length_a 10.103(4)
_cell_length_b 10.873(5)
_cell_length_c 20.223(7)
_cell_measurement_reflns_used 25
_cell_measurement_temperature 173(2)
_cell_measurement_theta_max 10
_cell_measurement_theta_min 7.6
_cell_measurement_wavelength 0.71073
_cell_volume 2000.8(15)
_computing_cell_refinement 'CAD4 Express (Enraf Nonius, 1994)'
_computing_data_collection 'CAD4 Express (Enraf Nonius, 1994)'
_computing_data_reduction 'XCAD4 (Harms & Wocadlo, 1995)'
_computing_molecular_graphics 'Ortep-3 for Windows (Farrugia, 1997)'
_computing_publication_material 'WinGX publication routines (Farrugia, 1998)'
_computing_structure_refinement 'SHELXL-97 (Sheldrick, 1997)'
_computing_structure_solution 'SHELXS-97 (Sheldrick, 1990)'
_diffrn_ambient_temperature 173(2)
_diffrn_detector 'scintillation LiI'
_diffrn_detector_dtime 1.195
_diffrn_measured_fraction_theta_full 0.999
_diffrn_measured_fraction_theta_max 0.999
_diffrn_measurement_device '\k-geometry diffractometer'
_diffrn_measurement_device_type 'Enraf Nonius TurboCAD4'
_diffrn_measurement_method 'non-profiled omega/2theta scans'
_diffrn_orient_matrix_type
;
  x-axis points to radiation source
  the matrix is specified in reciprocal space
;
_diffrn_orient_matrix_UB_11 0.37083E-1
_diffrn_orient_matrix_UB_12 -0.45033E-1
_diffrn_orient_matrix_UB_13 -0.37876E-1
_diffrn_orient_matrix_UB_21 -0.36436E-1
_diffrn_orient_matrix_UB_22 0.42772E-1
_diffrn_orient_matrix_UB_23 -0.32282E-1
_diffrn_orient_matrix_UB_31 0.95027E-1
_diffrn_orient_matrix_UB_32 0.81098E-1
_diffrn_orient_matrix_UB_33 0.8641E-2
_diffrn_radiation_monochromator graphite
_diffrn_radiation_type MoK\a
_diffrn_radiation_wavelength 0.71073
_diffrn_reflns_av_R_equivalents 0
_diffrn_reflns_av_sigmaI/netI 0.1182
_diffrn_reflns_limit_h_max 11
_diffrn_reflns_limit_h_min 0
_diffrn_reflns_limit_k_max 11
_diffrn_reflns_limit_k_min -12
_diffrn_reflns_limit_l_max 23
_diffrn_reflns_limit_l_min -24
_diffrn_reflns_number 7003
_diffrn_reflns_theta_full 24.97
_diffrn_reflns_theta_max 24.97
_diffrn_reflns_theta_min 2.06
_diffrn_source 'Enraf Nonius FR590'
_diffrn_standards_decay_% 3
_diffrn_standards_interval_time 60
_diffrn_standards_number 2
_exptl_absorpt_coefficient_mu 0.178
_exptl_absorpt_correction_T_max 0.9653
_exptl_absorpt_correction_T_min 0.9487
_exptl_crystal_colour colourless
_exptl_crystal_density_diffrn 1.137
_exptl_crystal_density_method 'not measured'
_exptl_crystal_description prism
_exptl_crystal_F_000 736
_exptl_crystal_size_max 0.3
_exptl_crystal_size_mid 0.3
_exptl_crystal_size_min 0.2
_refine_diff_density_max 0.404
_refine_diff_density_min -0.387
_refine_diff_density_rms 0.079
_refine_ls_extinction_method none
_refine_ls_goodness_of_fit_ref 1.007
_refine_ls_hydrogen_treatment mixed
_refine_ls_matrix_type full
_refine_ls_number_parameters 433
_refine_ls_number_reflns 7003
_refine_ls_number_restraints 0
_refine_ls_restrained_S_all 1.007
_refine_ls_R_factor_all 0.1398
_refine_ls_R_factor_gt 0.0729
_refine_ls_shift/su_max 0
_refine_ls_shift/su_mean 0
_refine_ls_structure_factor_coef Fsqd
_refine_ls_weighting_scheme calc
_refine_ls_wR_factor_gt 0.1604
_refine_ls_wR_factor_ref 0.1944
_reflns_number_gt 4136
_reflns_number_total 7003
_reflns_threshold_expression >2sigma(I)
_cod_data_source_file b003169ksup1.cif
_cod_data_source_block B003169K-4
_cod_original_cell_volume 2000.7(14)
_cod_database_code 7110982
_diffrn_standards_decay_corr_max 1.244
_diffrn_standards_decay_corr_min 0.972

loop_
_symmetry_equiv_pos_as_xyz
'x, y, z'
'-x, -y, -z'

loop_
_atom_site_label
_atom_site_type_symbol
_atom_site_fract_x
_atom_site_fract_y
_atom_site_fract_z
_atom_site_U_iso_or_equiv
_atom_site_adp_type
_atom_site_occupancy
_atom_site_symmetry_multiplicity
_atom_site_calc_flag
_atom_site_refinement_flags
_atom_site_disorder_assembly
_atom_site_disorder_group
Li1 Li 0.5513(9) 0.2813(8) 0.3182(4) 0.0288(19) Uani 1 1 d . . .
Li2 Li 0.5611(9) 0.2604(8) 0.1886(4) 0.0266(18) Uani 1 1 d . . .
Li3 Li 0.3578(10) 0.4188(9) 0.3866(5) 0.036(2) Uani 1 1 d . . .
Li4 Li 0.3488(10) -0.0128(9) 0.0967(4) 0.035(2) Uani 1 1 d . . .
M1 C 0.3677 0.5054 0.2958 0 Uiso 0 1 d P A 1
M2 C 0.3263 -0.1044 0.1851 0 Uiso 0 1 d P B 1
Si1 Si 0.76745(15) 0.55403(14) 0.25169(7) 0.0247(3) Uani 1 1 d . A 2
Si2 Si 0.72885(14) 0.11455(13) 0.27829(6) 0.0209(3) Uani 1 1 d . B 2
Si3 Si 0.29957(15) 0.13192(14) 0.41577(7) 0.0239(3) Uani 1 1 d . A 2
Si4 Si 0.32716(15) 0.24146(14) 0.06059(7) 0.0250(3) Uani 1 1 d . B 2
N1 N 0.5987(4) 0.4336(4) 0.25958(19) 0.0230(9) Uani 1 1 d . A 2
N2 N 0.5711(4) 0.1264(4) 0.25035(18) 0.0205(9) Uani 1 1 d . B 2
N3 N 0.4344(4) 0.2829(4) 0.40603(18) 0.0218(9) Uani 1 1 d . A 2
N4 N 0.4489(4) 0.1795(4) 0.08660(18) 0.0228(9) Uani 1 1 d . B 2
C1 C 0.4892(5) 0.4719(5) 0.2783(2) 0.0212(10) Uani 1 1 d . A 2
C2 C 0.5065(5) 0.5973(5) 0.3191(2) 0.0261(11) Uani 1 1 d . A 2
H2 H 0.6016 0.6618 0.3363 0.031 Uiso 1 1 calc R A 2
C3 C 0.3907(6) 0.6300(5) 0.3348(3) 0.0339(13) Uani 1 1 d . A 2
H3 H 0.408 0.7167 0.3616 0.041 Uiso 1 1 calc R A 2
C4 C 0.2507(6) 0.5389(6) 0.3124(3) 0.0393(14) Uani 1 1 d . A 2
H4 H 0.1715 0.5617 0.3236 0.047 Uiso 1 1 calc R A 2
C5 C 0.2273(6) 0.4134(6) 0.2731(3) 0.0323(12) Uani 1 1 d . A 2
H5 H 0.1313 0.3498 0.2569 0.039 Uiso 1 1 calc R A 2
C6 C 0.3420(5) 0.3803(5) 0.2575(2) 0.0256(11) Uani 1 1 d . A 2
H6 H 0.3224 0.2923 0.2316 0.031 Uiso 1 1 calc R A 2
C7 C 0.8679(6) 0.4629(6) 0.2035(3) 0.0360(13) Uani 1 1 d . A 2
H7A H 0.8776 0.3962 0.2282 0.054 Uiso 1 1 calc R A 2
H7B H 0.9643 0.529 0.198 0.054 Uiso 1 1 calc R A 2
H7C H 0.8145 0.4155 0.159 0.054 Uiso 1 1 calc R A 2
C8 C 0.8860(6) 0.6564(5) 0.3326(3) 0.0370(13) Uani 1 1 d . A 2
H8A H 0.8372 0.7063 0.3596 0.055 Uiso 1 1 calc R A 2
H8B H 0.9783 0.7213 0.322 0.055 Uiso 1 1 calc R A 2
H8C H 0.904 0.5947 0.3582 0.055 Uiso 1 1 calc R A 2
C9 C 0.7530(6) 0.6795(5) 0.2021(3) 0.0399(14) Uani 1 1 d . A 2
H9A H 0.7003 0.7291 0.226 0.06 Uiso 1 1 calc R A 2
H9B H 0.7008 0.6308 0.1575 0.06 Uiso 1 1 calc R A 2
H9C H 0.8502 0.7442 0.1968 0.06 Uiso 1 1 calc R A 2
C10 C 0.4539(5) 0.0114(5) 0.2179(2) 0.0214(10) Uani 1 1 d . B 2
C11 C 0.4609(6) -0.1075(5) 0.1809(3) 0.0306(12) Uani 1 1 d . B 2
H11 H 0.5528 -0.1112 0.177 0.037 Uiso 1 1 calc R B 2
C12 C 0.3379(6) -0.2191(5) 0.1500(3) 0.0412(14) Uani 1 1 d . B 2
H12 H 0.3469 -0.2976 0.1255 0.049 Uiso 1 1 calc R B 2
C13 C 0.2020(6) -0.2178(6) 0.1543(3) 0.0470(16) Uani 1 1 d . B 2
H13 H 0.1178 -0.2955 0.1339 0.056 Uiso 1 1 calc R B 2
C14 C 0.1906(6) -0.1017(6) 0.1888(3) 0.0366(13) Uani 1 1 d . B 2
H14 H 0.0982 -0.0986 0.1915 0.044 Uiso 1 1 calc R B 2
C15 C 0.3125(5) 0.0086(5) 0.2188(2) 0.0273(11) Uani 1 1 d . B 2
H15 H 0.3019 0.0877 0.2415 0.033 Uiso 1 1 calc R B 2
C16 C 0.6896(6) -0.0266(5) 0.3258(3) 0.0326(12) Uani 1 1 d . B 2
H16A H 0.6313 -0.114 0.2957 0.049 Uiso 1 1 calc R B 2
H16B H 0.636 -0.0121 0.3638 0.049 Uiso 1 1 calc R B 2
H16C H 0.7808 -0.0279 0.3428 0.049 Uiso 1 1 calc R B 2
C17 C 0.8475(5) 0.0905(5) 0.2115(2) 0.0306(12) Uani 1 1 d . B 2
H17A H 0.8707 0.1637 0.1857 0.046 Uiso 1 1 calc R B 2
H17B H 0.7962 0.0021 0.181 0.046 Uiso 1 1 calc R B 2
H17C H 0.9372 0.0934 0.233 0.046 Uiso 1 1 calc R B 2
C18 C 0.8395(5) 0.2774(5) 0.3395(2) 0.0311(12) Uani 1 1 d . B 2
H18A H 0.8633 0.3546 0.3165 0.047 Uiso 1 1 calc R B 2
H18B H 0.9291 0.2733 0.3568 0.047 Uiso 1 1 calc R B 2
H18C H 0.7839 0.2891 0.3771 0.047 Uiso 1 1 calc R B 2
C19 C 0.5640(5) 0.3393(5) 0.4489(2) 0.0236(11) Uani 1 1 d . A 2
C20 C 0.6509(5) 0.4801(5) 0.4620(3) 0.0308(12) Uani 1 1 d . A 2
H20 H 0.6171 0.5381 0.4432 0.037 Uiso 1 1 calc R A 2
C21 C 0.7838(6) 0.5384(6) 0.5013(3) 0.0372(13) Uani 1 1 d . . 2
H21 H 0.8385 0.6342 0.5086 0.045 Uiso 1 1 calc R . 2
C22 C 0.8368(6) 0.4578(6) 0.5298(3) 0.0416(15) Uani 1 1 d . A 2
H22 H 0.9276 0.4971 0.5566 0.05 Uiso 1 1 calc R A 2
C23 C 0.7553(6) 0.3201(6) 0.5184(3) 0.0428(15) Uani 1 1 d . A 2
H23 H 0.7908 0.2636 0.5375 0.051 Uiso 1 1 calc R A 2
C24 C 0.6224(6) 0.2614(6) 0.4797(3) 0.0333(13) Uani 1 1 d . A 2
H24 H 0.5685 0.1656 0.4737 0.04 Uiso 1 1 calc R A 2
C25 C 0.1304(5) 0.1140(5) 0.3668(3) 0.0337(12) Uani 1 1 d . A 2
H25A H 0.1112 0.1955 0.3816 0.05 Uiso 1 1 calc R A 2
H25B H 0.0488 0.0333 0.3746 0.05 Uiso 1 1 calc R A 2
H25C H 0.1427 0.1037 0.3186 0.05 Uiso 1 1 calc R A 2
C26 C 0.3301(6) -0.0269(5) 0.3855(3) 0.0335(12) Uani 1 1 d . A 2
H26A H 0.4181 -0.0207 0.4103 0.05 Uiso 1 1 calc R A 2
H26B H 0.3409 -0.0366 0.3372 0.05 Uiso 1 1 calc R A 2
H26C H 0.2471 -0.1065 0.3933 0.05 Uiso 1 1 calc R A 2
C27 C 0.2607(6) 0.1298(6) 0.5059(3) 0.0390(14) Uani 1 1 d . A 2
H27A H 0.3469 0.1384 0.5332 0.059 Uiso 1 1 calc R A 2
H27B H 0.1801 0.0437 0.5083 0.059 Uiso 1 1 calc R A 2
H27C H 0.2347 0.2062 0.5233 0.059 Uiso 1 1 calc R A 2
C28 C 0.5817(5) 0.2140(5) 0.0601(2) 0.0252(11) Uani 1 1 d . B 2
C29 C 0.6567(6) 0.3363(6) 0.0373(3) 0.0370(13) Uani 1 1 d . B 2
H29 H 0.6117 0.3981 0.0365 0.044 Uiso 1 1 calc R B 2
C30 C 0.7929(6) 0.3698(7) 0.0161(3) 0.0485(16) Uani 1 1 d . B 2
H30 H 0.8405 0.4543 0.0023 0.058 Uiso 1 1 calc R B 2
C31 C 0.8608(6) 0.2806(7) 0.0149(3) 0.0467(16) Uani 1 1 d . B 2
H31 H 0.954 0.3029 -0.0001 0.056 Uiso 1 1 calc R B 2
C32 C 0.7915(5) 0.1600(6) 0.0358(3) 0.0374(14) Uani 1 1 d . . 2
H32 H 0.8377 0.099 0.0358 0.045 Uiso 1 1 calc R . 2
C33 C 0.6545(5) 0.1260(5) 0.0570(2) 0.0276(11) Uani 1 1 d . B 2
H33 H 0.6079 0.0404 0.0698 0.033 Uiso 1 1 calc R B 2
C34 C 0.1499(5) 0.1400(6) 0.0900(3) 0.0361(13) Uani 1 1 d . B 2
H34A H 0.1617 0.1508 0.1393 0.054 Uiso 1 1 calc R B 2
H34B H 0.1182 0.0434 0.0692 0.054 Uiso 1 1 calc R B 2
H34C H 0.0772 0.1727 0.0771 0.054 Uiso 1 1 calc R B 2
C35 C 0.3698(6) 0.4269(5) 0.0937(3) 0.0358(13) Uani 1 1 d . B 2
H35A H 0.3853 0.446 0.1432 0.054 Uiso 1 1 calc R B 2
H35B H 0.2887 0.4477 0.0794 0.054 Uiso 1 1 calc R B 2
H35C H 0.4575 0.4835 0.0759 0.054 Uiso 1 1 calc R B 2
C36 C 0.2983(6) 0.2173(6) -0.0338(3) 0.0368(13) Uani 1 1 d . B 2
H36A H 0.3894 0.2694 -0.0507 0.055 Uiso 1 1 calc R B 2
H36B H 0.2246 0.2496 -0.046 0.055 Uiso 1 1 calc R B 2
H36C H 0.2657 0.1202 -0.054 0.055 Uiso 1 1 calc R B 2

loop_
_atom_site_aniso_label
_atom_site_aniso_U_11
_atom_site_aniso_U_22
_atom_site_aniso_U_33
_atom_site_aniso_U_23
_atom_site_aniso_U_13
_atom_site_aniso_U_12
Li1 0.039(5) 0.026(5) 0.021(4) 0.002(4) 0.000(4) 0.014(4)
Li2 0.037(5) 0.026(5) 0.021(4) 0.008(3) 0.007(4) 0.017(4)
Li3 0.039(5) 0.032(5) 0.047(6) 0.019(4) 0.011(4) 0.019(4)
Li4 0.042(5) 0.039(5) 0.027(5) 0.013(4) 0.003(4) 0.018(4)
Si1 0.0267(8) 0.0217(7) 0.0269(7) 0.0084(6) 0.0055(6) 0.0095(6)
Si2 0.0234(7) 0.0223(7) 0.0196(7) 0.0057(6) 0.0025(5) 0.0112(6)
Si3 0.0252(8) 0.0258(8) 0.0230(7) 0.0085(6) 0.0032(6) 0.0111(6)
Si4 0.0288(8) 0.0282(8) 0.0226(7) 0.0082(6) -0.0005(6) 0.0153(6)
N1 0.025(2) 0.018(2) 0.028(2) 0.0063(17) 0.0035(17) 0.0106(18)
N2 0.028(2) 0.020(2) 0.019(2) 0.0076(17) 0.0038(17) 0.0131(18)
N3 0.027(2) 0.024(2) 0.0157(19) 0.0069(17) 0.0026(16) 0.0102(18)
N4 0.027(2) 0.026(2) 0.020(2) 0.0075(17) 0.0026(17) 0.0150(19)
C1 0.028(3) 0.024(3) 0.015(2) 0.007(2) 0.0008(19) 0.012(2)
C2 0.028(3) 0.020(3) 0.028(3) 0.005(2) 0.004(2) 0.008(2)
C3 0.037(3) 0.026(3) 0.040(3) 0.004(2) 0.009(3) 0.016(3)
C4 0.038(3) 0.047(4) 0.043(3) 0.011(3) 0.011(3) 0.026(3)
C5 0.028(3) 0.041(3) 0.032(3) 0.014(3) 0.004(2) 0.015(3)
C6 0.026(3) 0.022(3) 0.027(3) 0.002(2) -0.002(2) 0.009(2)
C7 0.035(3) 0.039(3) 0.037(3) 0.013(3) 0.013(2) 0.014(3)
C8 0.031(3) 0.034(3) 0.037(3) -0.002(3) -0.002(2) 0.008(3)
C9 0.042(3) 0.031(3) 0.049(4) 0.018(3) 0.009(3) 0.013(3)
C10 0.031(3) 0.020(3) 0.014(2) 0.008(2) 0.0013(19) 0.010(2)
C11 0.034(3) 0.027(3) 0.030(3) 0.005(2) -0.004(2) 0.013(2)
C12 0.048(4) 0.024(3) 0.046(4) -0.004(3) -0.004(3) 0.013(3)
C13 0.039(4) 0.035(4) 0.046(4) 0.010(3) -0.008(3) -0.006(3)
C14 0.028(3) 0.041(4) 0.039(3) 0.019(3) 0.005(2) 0.007(3)
C15 0.027(3) 0.032(3) 0.025(3) 0.010(2) 0.005(2) 0.012(2)
C16 0.034(3) 0.033(3) 0.036(3) 0.015(2) 0.003(2) 0.016(3)
C17 0.036(3) 0.033(3) 0.027(3) 0.005(2) 0.003(2) 0.019(3)
C18 0.028(3) 0.033(3) 0.028(3) 0.003(2) -0.002(2) 0.010(2)
C19 0.025(3) 0.032(3) 0.017(2) 0.008(2) 0.007(2) 0.014(2)
C20 0.033(3) 0.025(3) 0.033(3) 0.003(2) 0.003(2) 0.011(2)
C21 0.034(3) 0.032(3) 0.035(3) 0.002(3) 0.007(2) 0.004(3)
C22 0.028(3) 0.063(4) 0.028(3) 0.014(3) -0.003(2) 0.012(3)
C23 0.037(3) 0.054(4) 0.037(3) 0.022(3) 0.000(3) 0.013(3)
C24 0.034(3) 0.034(3) 0.033(3) 0.014(2) -0.001(2) 0.012(3)
C25 0.029(3) 0.035(3) 0.035(3) 0.009(2) 0.001(2) 0.010(2)
C26 0.040(3) 0.028(3) 0.034(3) 0.011(2) 0.002(2) 0.013(3)
C27 0.046(4) 0.043(4) 0.032(3) 0.019(3) 0.011(3) 0.016(3)
C28 0.025(3) 0.028(3) 0.020(2) 0.003(2) -0.003(2) 0.008(2)
C29 0.043(3) 0.035(3) 0.039(3) 0.018(3) 0.009(3) 0.018(3)
C30 0.045(4) 0.060(4) 0.046(4) 0.034(3) 0.014(3) 0.017(3)
C31 0.024(3) 0.075(5) 0.044(4) 0.020(3) 0.009(3) 0.020(3)
C32 0.025(3) 0.052(4) 0.039(3) 0.009(3) 0.001(2) 0.020(3)
C33 0.020(3) 0.037(3) 0.028(3) 0.011(2) 0.002(2) 0.011(2)
C34 0.026(3) 0.044(3) 0.042(3) 0.007(3) -0.003(2) 0.019(3)
C35 0.047(4) 0.035(3) 0.032(3) 0.008(2) 0.004(2) 0.023(3)
C36 0.045(3) 0.039(3) 0.030(3) 0.011(3) -0.003(2) 0.020(3)

loop_
_atom_type_symbol
_atom_type_description
_atom_type_scat_dispersion_real
_atom_type_scat_dispersion_imag
_atom_type_scat_source
C C 0.0033 0.0016 'International Tables Vol C Tables 4.2.6.8 and 6.1.1.4'
H H 0 0 'International Tables Vol C Tables 4.2.6.8 and 6.1.1.4'
Li Li -0.0003 0.0001 'International Tables Vol C Tables 4.2.6.8 and 6.1.1.4'
N N 0.0061 0.0033 'International Tables Vol C Tables 4.2.6.8 and 6.1.1.4'
Si Si 0.0817 0.0704 'International Tables Vol C Tables 4.2.6.8 and 6.1.1.4'

loop_
_geom_angle_atom_site_label_1
_geom_angle_atom_site_label_2
_geom_angle_atom_site_label_3
_geom_angle
_geom_angle_site_symmetry_3
N2 Li1 N1 100.6(4) .
N2 Li1 N3 132.8(4) .
N1 Li1 N3 122.3(4) .
N1 Li2 N2 101.1(4) .
N1 Li2 N4 134.1(4) .
N2 Li2 N4 120.0(4) .
N3 Li3 M1 128.8(5) .
N3 Li3 C6 101.9(4) .
M1 Li3 C6 32.24(17) .
N3 Li3 C2 118.0(4) .
M1 Li3 C2 32.22(17) .
C6 Li3 C2 55.2(2) .
N3 Li3 C5 126.5(5) .
M1 Li3 C5 32.25(17) .
C6 Li3 C5 30.90(18) .
C2 Li3 C5 64.5(3) .
N3 Li3 C3 148.9(5) .
M1 Li3 C3 32.02(17) .
C6 Li3 C3 64.3(3) .
C2 Li3 C3 31.03(18) .
C5 Li3 C3 54.6(2) .
N3 Li3 C4 156.6(5) .
M1 Li3 C4 32.48(17) .
C6 Li3 C4 55.1(2) .
C2 Li3 C4 55.2(2) .
C5 Li3 C4 30.83(19) .
C3 Li3 C4 30.69(19) .
N3 Li3 C1 97.0(4) .
M1 Li3 C1 33.49(16) .
C6 Li3 C1 31.89(18) .
C2 Li3 C1 31.45(18) .
C5 Li3 C1 56.3(2) .
C3 Li3 C1 56.0(2) .
C4 Li3 C1 66.0(3) .
N4 Li4 M2 131.1(5) .
N4 Li4 C15 103.2(4) .
M2 Li4 C15 33.01(17) .
N4 Li4 C14 127.5(4) .
M2 Li4 C14 32.85(17) .
C15 Li4 C14 31.40(19) .
N4 Li4 C10 98.9(4) .
M2 Li4 C10 34.09(16) .
C15 Li4 C10 32.48(18) .
C14 Li4 C10 57.2(2) .
N4 Li4 C11 120.1(4) .
M2 Li4 C11 32.38(17) .
C15 Li4 C11 56.0(2) .
C14 Li4 C11 65.2(3) .
C10 Li4 C11 31.77(18) .
N4 Li4 C12 151.0(5) .
M2 Li4 C12 31.70(17) .
C15 Li4 C12 64.7(3) .
C14 Li4 C12 54.9(3) .
C10 Li4 C12 56.2(2) .
C11 Li4 C12 30.91(19) .
N4 Li4 C13 157.9(5) .
M2 Li4 C13 32.10(18) .
C15 Li4 C13 55.3(3) .
C14 Li4 C13 30.9(2) .
C10 Li4 C13 66.2(3) .
C11 Li4 C13 55.1(2) .
C12 Li4 C13 30.6(2) .
N1 Si1 C7 107.6(2) .
N1 Si1 C9 111.2(2) .
C7 Si1 C9 107.3(3) .
N1 Si1 C8 116.6(2) .
C7 Si1 C8 106.7(3) .
C9 Si1 C8 106.8(3) .
N1 Si1 Li2 39.8(2) .
C7 Si1 Li2 69.7(2) .
C9 Si1 Li2 112.1(2) .
C8 Si1 Li2 140.2(2) .
N2 Si2 C16 111.4(2) .
N2 Si2 C18 107.5(2) .
C16 Si2 C18 106.7(2) .
N2 Si2 C17 116.2(2) .
C16 Si2 C17 107.4(2) .
C18 Si2 C17 107.3(2) .
N2 Si2 Li1 40.4(2) .
C16 Si2 Li1 111.8(2) .
C18 Si2 Li1 68.8(2) .
C17 Si2 Li1 140.0(2) .
N3 Si3 C25 107.0(2) .
N3 Si3 C26 116.3(2) .
C25 Si3 C26 107.5(2) .
N3 Si3 C27 112.9(2) .
C25 Si3 C27 107.1(2) .
C26 Si3 C27 105.6(2) .
N3 Si3 Li3 36.6(2) .
C25 Si3 Li3 74.0(2) .
C26 Si3 Li3 143.1(2) .
C27 Si3 Li3 109.0(3) .
N3 Si3 Li1 34.87(19) .
C25 Si3 Li1 101.5(2) .
C26 Si3 Li1 86.6(2) .
C27 Si3 Li1 143.4(2) .
Li3 Si3 Li1 57.8(2) .
N4 Si4 C34 106.4(2) .
N4 Si4 C36 112.8(2) .
C34 Si4 C36 107.6(3) .
N4 Si4 C35 117.0(2) .
C34 Si4 C35 107.1(3) .
C36 Si4 C35 105.5(2) .
N4 Si4 Li4 37.1(2) .
C34 Si4 Li4 72.8(2) .
C36 Si4 Li4 109.0(2) .
C35 Si4 Li4 143.7(2) .
C1 N1 Si1 120.8(3) .
C1 N1 Li2 121.9(4) .
Si1 N1 Li2 107.8(3) .
C1 N1 Li1 95.6(4) .
Si1 N1 Li1 127.0(3) .
Li2 N1 Li1 77.2(3) .
C10 N2 Si2 120.5(3) .
C10 N2 Li1 123.2(4) .
Si2 N2 Li1 106.6(3) .
C10 N2 Li2 98.0(3) .
Si2 N2 Li2 124.7(3) .
Li1 N2 Li2 77.3(3) .
C19 N3 Si3 119.8(3) .
C19 N3 Li3 114.5(4) .
Si3 N3 Li3 112.7(3) .
C19 N3 Li1 91.0(3) .
Si3 N3 Li1 118.1(3) .
Li3 N3 Li1 96.8(4) .
C28 N4 Si4 119.7(3) .
C28 N4 Li4 116.4(4) .
Si4 N4 Li4 111.2(3) .
C28 N4 Li2 90.1(3) .
Si4 N4 Li2 118.9(3) .
Li4 N4 Li2 96.9(4) .
N1 C1 C2 125.8(4) .
N1 C1 C6 120.0(4) .
C2 C1 C6 114.1(4) .
N1 C1 Li3 123.7(3) .
C2 C1 Li3 72.2(3) .
C6 C1 Li3 71.6(3) .
N1 C1 Li1 53.1(3) .
C2 C1 Li1 125.7(4) .
C6 C1 Li1 92.2(3) .
Li3 C1 Li1 72.9(3) .
C3 C2 C1 122.6(5) .
C3 C2 Li3 75.2(4) .
C1 C2 Li3 76.3(3) .
C4 C3 C2 120.9(5) .
C4 C3 Li3 75.3(4) .
C2 C3 Li3 73.7(4) .
C3 C4 C5 118.9(5) .
C3 C4 Li3 74.0(4) .
C5 C4 Li3 73.9(4) .
C6 C5 C4 120.4(5) .
C6 C5 Li3 73.4(3) .
C4 C5 Li3 75.3(4) .
C5 C6 C1 123.0(5) .
C5 C6 Li3 75.7(3) .
C1 C6 Li3 76.5(3) .
N2 C10 C11 125.5(4) .
N2 C10 C15 119.8(4) .
C11 C10 C15 114.7(4) .
N2 C10 Li4 122.2(3) .
C11 C10 Li4 74.3(3) .
C15 C10 Li4 70.7(3) .
N2 C10 Li2 51.2(3) .
C11 C10 Li2 127.0(4) .
C15 C10 Li2 92.2(3) .
Li4 C10 Li2 73.1(3) .
C12 C11 C10 121.9(5) .
C12 C11 Li4 76.1(4) .
C10 C11 Li4 73.9(3) .
C11 C12 C13 120.9(5) .
C11 C12 Li4 73.0(4) .
C13 C12 Li4 75.3(4) .
C14 C13 C12 119.0(5) .
C14 C13 Li4 71.6(4) .
C12 C13 Li4 74.1(4) .
C15 C14 C13 119.8(5) .
C15 C14 Li4 71.7(4) .
C13 C14 Li4 77.5(4) .
C14 C15 C10 123.6(5) .
C14 C15 Li4 76.9(4) .
C10 C15 Li4 76.8(3) .
Si2 C18 Li1 74.7(2) .
N3 C19 C20 121.6(4) .
N3 C19 C24 124.0(4) .
C20 C19 C24 114.4(5) .
N3 C19 Li1 56.4(3) .
C20 C19 Li1 101.0(4) .
C24 C19 Li1 111.5(4) .
N3 C19 Li3 39.3(3) .
C20 C19 Li3 83.5(3) .
C24 C19 Li3 160.8(4) .
Li1 C19 Li3 69.2(3) .
C21 C20 C19 123.1(5) .
C22 C21 C20 120.4(5) .
C22 C21 Li3 92.6(4) 2_666
C20 C21 Li3 88.8(4) 2_666
C23 C22 C21 118.4(5) .
C22 C23 C24 121.6(5) .
C23 C24 C19 122.2(5) .
N4 C28 C29 125.1(4) .
N4 C28 C33 120.1(4) .
C29 C28 C33 114.7(5) .
N4 C28 Li2 57.4(3) .
C29 C28 Li2 111.4(4) .
C33 C28 Li2 100.3(3) .
N4 C28 Li4 38.0(3) .
C29 C28 Li4 160.9(4) .
C33 C28 Li4 83.2(3) .
Li2 C28 Li4 69.2(3) .
C30 C29 C28 122.6(5) .
C29 C30 C31 120.4(6) .
C32 C31 C30 119.1(5) .
C31 C32 C33 120.7(5) .
C31 C32 Li4 93.9(4) 2_655
C33 C32 Li4 87.4(4) 2_655
C32 C33 C28 122.4(5) .

loop_
_geom_bond_atom_site_label_1
_geom_bond_atom_site_label_2
_geom_bond_distance
_geom_bond_site_symmetry_2
Li1 N2 2.062(9) .
Li1 N1 2.112(9) .
Li1 N3 2.164(9) .
Li2 N1 2.057(9) .
Li2 N2 2.103(8) .
Li2 N4 2.183(9) .
Li3 N3 2.004(9) .
Li3 M1 2.189(9) .
Li3 C6 2.563(10) .
Li3 C2 2.573(10) .
Li3 C5 2.591(10) .
Li3 C3 2.592(10) .
Li3 C4 2.609(10) .
Li3 C1 2.626(10) .
Li4 N4 1.983(10) .
Li4 M2 2.164(8) .
Li4 C15 2.492(10) .
Li4 C14 2.556(10) .
Li4 C10 2.569(9) .
Li4 C11 2.575(9) .
Li4 C12 2.615(10) .
Li4 C13 2.629(11) .
Si1 N1 1.726(4) .
Si1 C7 1.867(5) .
Si1 C9 1.871(5) .
Si1 C8 1.887(5) .
Si2 N2 1.734(4) .
Si2 C16 1.866(5) .
Si2 C18 1.878(5) .
Si2 C17 1.886(5) .
Si3 N3 1.720(4) .
Si3 C25 1.873(5) .
Si3 C26 1.877(5) .
Si3 C27 1.879(5) .
Si4 N4 1.725(4) .
Si4 C34 1.875(5) .
Si4 C36 1.880(5) .
Si4 C35 1.881(5) .
N1 C1 1.369(6) .
N2 C10 1.379(6) .
N3 C19 1.400(6) .
N4 C28 1.395(6) .
C1 C2 1.410(6) .
C1 C6 1.427(6) .
C2 C3 1.382(7) .
C3 C4 1.376(7) .
C4 C5 1.382(7) .
C5 C6 1.373(7) .
C10 C11 1.408(7) .
C10 C15 1.418(7) .
C11 C12 1.384(7) .
C12 C13 1.384(8) .
C13 C14 1.383(8) .
C14 C15 1.367(7) .
C19 C20 1.405(7) .
C19 C24 1.416(7) .
C20 C21 1.388(7) .
C21 C22 1.381(8) .
C21 Li3 2.787(10) 2_666
C22 C23 1.369(8) .
C23 C24 1.382(7) .
C28 C29 1.411(7) .
C28 C33 1.413(7) .
C29 C30 1.380(8) .
C30 C31 1.388(8) .
C31 C32 1.367(8) .
C32 C33 1.387(7) .
C32 Li4 2.876(10) 2_655
